data_1512464
loop_
_publ_author_name
'Sayanti Dattaa'
'Dipravath Kumar Setha'
'Sudeshna Gangopadhyayb'
'Parimal Karmakarb'
'Samaresh Bhattacharya'

_publ_section_title
;
 Nickel complexes of some thiosemicarbazones: Synthesis, structure,
 catalytic properties and cytotoxicity studies
;
_journal_name_full
;
Inorganica Chimica Acta
;
_journal_page_first 118
_journal_page_last 130
_journal_paper_doi 10.1016/j.ica.2012.05.034
_journal_volume 392
_journal_year 2012
_chemical_formula_sum 'C27 H24 N3 Ni O P S'
_chemical_formula_weight 528.22
_chemical_name_systematic
; 
 ? 
;
_space_group_IT_number 14
_symmetry_cell_setting monoclinic
_symmetry_space_group_name_Hall '-P 2ybc'
_symmetry_space_group_name_H-M 'P 1 21/c 1'
_atom_sites_solution_hydrogens geom
_atom_sites_solution_primary direct
_atom_sites_solution_secondary difmap
_audit_creation_method SHELXL-97
_cell_angle_alpha 90.00
_cell_angle_beta 100.4660(10)
_cell_angle_gamma 90.00
_cell_formula_units_Z 4
_cell_length_a 12.5549(3)
_cell_length_b 9.6704(2)
_cell_length_c 20.8482(5)
_cell_measurement_temperature 296(2)
_cell_volume 2489.09(10)
_computing_cell_refinement 'BRUKER AXS SMART 2'
_computing_data_collection 'BRUKER AXS SMART 2'
_computing_data_reduction 'BRUKER AXS SAINT'
_computing_molecular_graphics 'BRUKER SHELXLTL'
_computing_publication_material 'MERCURY 1.4'
_computing_structure_refinement 'SHELXL-97 (Sheldrick, 1997)'
_computing_structure_solution 'SHELXS-97 (Sheldrick, 1990)'
_diffrn_ambient_temperature 296(2)
_diffrn_measured_fraction_theta_full 0.977
_diffrn_measured_fraction_theta_max 0.977
_diffrn_measurement_device_type 'CCD AREA DETECTOR'
_diffrn_measurement_method 'Phi and omega scan'
_diffrn_radiation_monochromator graphite
_diffrn_radiation_source 'fine-focus sealed tube'
_diffrn_radiation_type MoK\a
_diffrn_radiation_wavelength 0.71073
_diffrn_reflns_av_R_equivalents 0.0633
_diffrn_reflns_av_sigmaI/netI 0.0453
_diffrn_reflns_limit_h_max 16
_diffrn_reflns_limit_h_min -16
_diffrn_reflns_limit_k_max 12
_diffrn_reflns_limit_k_min -11
_diffrn_reflns_limit_l_max 27
_diffrn_reflns_limit_l_min -27
_diffrn_reflns_number 24733
_diffrn_reflns_theta_full 28.34
_diffrn_reflns_theta_max 28.34
_diffrn_reflns_theta_min 1.65
_exptl_absorpt_coefficient_mu 0.952
_exptl_absorpt_correction_T_max 0.7633
_exptl_absorpt_correction_T_min 0.6740
_exptl_absorpt_correction_type multi-scan
_exptl_absorpt_process_details SADABS
_exptl_crystal_colour Red
_exptl_crystal_density_diffrn 1.410
_exptl_crystal_density_method 'not measured'
_exptl_crystal_description Block
_exptl_crystal_F_000 1096
_exptl_crystal_size_max 0.45
_exptl_crystal_size_mid 0.35
_exptl_crystal_size_min 0.30
_refine_diff_density_max 0.511
_refine_diff_density_min -0.279
_refine_diff_density_rms 0.057
_refine_ls_extinction_method none
_refine_ls_goodness_of_fit_ref 0.668
_refine_ls_hydrogen_treatment constr
_refine_ls_matrix_type full
_refine_ls_number_parameters 308
_refine_ls_number_reflns 6059
_refine_ls_number_restraints 0
_refine_ls_restrained_S_all 0.668
_refine_ls_R_factor_all 0.0462
_refine_ls_R_factor_gt 0.0330
_refine_ls_shift/su_max 0.028
_refine_ls_shift/su_mean 1.370
_refine_ls_structure_factor_coef Fsqd
_refine_ls_weighting_details 'calc w=1/[\s^2^(Fo^2^)+(0.1000P)^2^+0.3500P] where P=(Fo^2^+2Fc^2^)/3'
_refine_ls_weighting_scheme calc
_refine_ls_wR_factor_gt 0.0924
_refine_ls_wR_factor_ref 0.1025
_reflns_number_gt 4589
_reflns_number_total 6059
_reflns_threshold_expression >2sigma(I)
_cod_data_source_file ICA-2012-392-118-130-1.cif
_cod_data_source_block sd-1
_cod_depositor_comments
;
The following automatic conversions were performed:

'_exptl_absorpt_correction_type' value 'Multi-Scan' changed to
'multi-scan' according to the built-in table from CIF Core dictionary
named 'cif_core.dic' version 2.4.1 from 2010-06-29.

Automatic conversion script
Id: cif_fix_values 1891 2012-01-12 08:04:46Z andrius 
;
_cod_original_sg_symbol_H-M 'P 21/c'
_cod_database_code 1512464

loop_
_symmetry_equiv_pos_as_xyz
'x, y, z'
'-x, y+1/2, -z+1/2'
'-x, -y, -z'
'x, -y-1/2, z-1/2'

loop_
_atom_site_label
_atom_site_type_symbol
_atom_site_fract_x
_atom_site_fract_y
_atom_site_fract_z
_atom_site_U_iso_or_equiv
_atom_site_adp_type
_atom_site_occupancy
_atom_site_symmetry_multiplicity
_atom_site_calc_flag
_atom_site_refinement_flags
Ni1 Ni 0.33577(2) 0.76964(3) 0.161304(12) 0.03397(10) Uani 1 1 d .
P1 P 0.19354(4) 0.64791(6) 0.11772(3) 0.03518(14) Uani 1 1 d .
S1 S 0.26886(5) 0.84612(6) 0.24179(3) 0.04222(15) Uani 1 1 d .
C1 C 0.46529(19) 0.7392(2) 0.06594(11) 0.0407(5) Uani 1 1 d .
C6 C 0.52831(19) 0.8578(3) 0.08692(11) 0.0426(5) Uani 1 1 d .
C2 C 0.4746(2) 0.6758(3) 0.00649(13) 0.0559(7) Uani 1 1 d .
H2 H 0.4322 0.5989 -0.0075 0.067 Uiso 1 1 calc R
C5 C 0.5985(2) 0.9065(3) 0.04578(14) 0.0597(7) Uani 1 1 d .
H5 H 0.6398 0.9852 0.0581 0.072 Uiso 1 1 calc R
C3 C 0.5454(3) 0.7257(4) -0.03133(16) 0.0703(9) Uani 1 1 d .
H3 H 0.5514 0.6814 -0.0701 0.084 Uiso 1 1 calc R
C4 C 0.6077(3) 0.8418(4) -0.01170(15) 0.0723(9) Uani 1 1 d .
H4 H 0.6554 0.8757 -0.0372 0.087 Uiso 1 1 calc R
O1 O 0.40017(14) 0.67963(18) 0.10060(8) 0.0465(4) Uani 1 1 d .
C7 C 0.52450(18) 0.9283(3) 0.14796(11) 0.0434(5) Uani 1 1 d .
C8 C 0.6068(3) 1.0398(4) 0.17062(15) 0.0694(9) Uani 1 1 d .
H8A H 0.5954 1.1161 0.1407 0.104 Uiso 1 1 calc R
H8B H 0.6784 1.0035 0.1723 0.104 Uiso 1 1 calc R
H8C H 0.5989 1.0708 0.2133 0.104 Uiso 1 1 calc R
N1 N 0.45121(14) 0.89735(19) 0.18334(8) 0.0373(4) Uani 1 1 d .
N2 N 0.46120(16) 0.9702(2) 0.24206(9) 0.0439(4) Uani 1 1 d .
N3 N 0.3829(2) 1.0161(3) 0.33004(10) 0.0648(6) Uani 1 1 d .
H3A H 0.4363 1.0693 0.3456 0.078 Uiso 1 1 calc R
H3B H 0.3306 1.0046 0.3511 0.078 Uiso 1 1 calc R
C9 C 0.38110(19) 0.9499(3) 0.27184(11) 0.0438(5) Uani 1 1 d .
C10 C 0.21145(17) 0.4624(2) 0.12495(10) 0.0382(5) Uani 1 1 d .
C13 C 0.2371(2) 0.1793(3) 0.14479(14) 0.0587(7) Uani 1 1 d .
H13 H 0.2457 0.0847 0.1516 0.070 Uiso 1 1 calc R
C11 C 0.30645(19) 0.4100(3) 0.16126(11) 0.0438(5) Uani 1 1 d .
H11 H 0.3621 0.4700 0.1788 0.053 Uiso 1 1 calc R
C14 C 0.1431(3) 0.2294(3) 0.10811(17) 0.0620(7) Uani 1 1 d .
H14 H 0.0887 0.1685 0.0897 0.074 Uiso 1 1 calc R
C12 C 0.3191(2) 0.2687(3) 0.17161(14) 0.0546(6) Uani 1 1 d .
H12 H 0.3825 0.2343 0.1965 0.066 Uiso 1 1 calc R
C15 C 0.1291(2) 0.3705(3) 0.09842(14) 0.0537(6) Uani 1 1 d .
H15 H 0.0647 0.4042 0.0742 0.064 Uiso 1 1 calc R
C16 C 0.06378(19) 0.6731(3) 0.14390(12) 0.0448(5) Uani 1 1 d .
C22 C 0.17123(19) 0.6920(3) 0.03115(11) 0.0440(5) Uani 1 1 d .
C24 C 0.1524(3) 0.8715(5) -0.05079(19) 0.0863(12) Uani 1 1 d .
H24 H 0.1453 0.9645 -0.0621 0.104 Uiso 1 1 calc R
C17 C 0.0544(3) 0.6251(4) 0.20551(14) 0.0725(9) Uani 1 1 d .
H17 H 0.1130 0.5808 0.2310 0.087 Uiso 1 1 calc R
C25 C 0.1533(3) 0.7736(5) -0.09835(17) 0.0875(13) Uani 1 1 d .
H25 H 0.1473 0.8006 -0.1417 0.105 Uiso 1 1 calc R
C21 C -0.0262(3) 0.7336(3) 0.1051(2) 0.0714(9) Uani 1 1 d .
H21 H -0.0227 0.7627 0.0630 0.086 Uiso 1 1 calc R
C23 C 0.1622(2) 0.8317(3) 0.01500(15) 0.0644(8) Uani 1 1 d .
H23 H 0.1626 0.8980 0.0473 0.077 Uiso 1 1 calc R
C27 C 0.1727(2) 0.5942(4) -0.01764(11) 0.0572(7) Uani 1 1 d .
H27 H 0.1801 0.5008 -0.0071 0.069 Uiso 1 1 calc R
C18 C -0.0404(3) 0.6418(5) 0.22973(18) 0.0897(13) Uani 1 1 d .
H18 H -0.0452 0.6093 0.2711 0.108 Uiso 1 1 calc R
C20 C -0.1216(3) 0.7503(4) 0.1296(3) 0.0985(16) Uani 1 1 d .
H20 H -0.1817 0.7911 0.1039 0.118 Uiso 1 1 calc R
C19 C -0.1270(3) 0.7063(4) 0.1925(2) 0.0937(13) Uani 1 1 d .
H19 H -0.1899 0.7208 0.2092 0.112 Uiso 1 1 calc R
C26 C 0.1631(3) 0.6368(5) -0.08243(15) 0.0798(11) Uani 1 1 d .
H26 H 0.1633 0.5712 -0.1150 0.096 Uiso 1 1 calc R

loop_
_atom_site_aniso_label
_atom_site_aniso_U_11
_atom_site_aniso_U_22
_atom_site_aniso_U_33
_atom_site_aniso_U_23
_atom_site_aniso_U_13
_atom_site_aniso_U_12
Ni1 0.03315(16) 0.03548(17) 0.03312(16) -0.00061(10) 0.00564(11) -0.00288(10)
P1 0.0340(3) 0.0376(3) 0.0337(3) 0.0001(2) 0.0057(2) -0.0033(2)
S1 0.0423(3) 0.0455(3) 0.0399(3) -0.0040(2) 0.0104(2) -0.0024(2)
C1 0.0355(11) 0.0477(13) 0.0395(11) 0.0049(9) 0.0080(9) 0.0038(9)
C6 0.0377(12) 0.0497(13) 0.0407(11) 0.0064(10) 0.0081(9) -0.0015(10)
C2 0.0605(17) 0.0598(17) 0.0520(14) -0.0065(13) 0.0223(12) 0.0014(13)
C5 0.0534(15) 0.0681(19) 0.0610(16) 0.0053(14) 0.0196(12) -0.0111(13)
C3 0.079(2) 0.082(2) 0.0588(18) -0.0075(15) 0.0349(16) 0.0021(17)
C4 0.0712(19) 0.090(2) 0.0660(18) 0.0046(16) 0.0395(15) -0.0050(17)
O1 0.0490(10) 0.0456(9) 0.0484(9) -0.0067(7) 0.0184(7) -0.0079(7)
C7 0.0369(11) 0.0476(13) 0.0439(12) 0.0049(10) 0.0027(9) -0.0076(9)
C8 0.0649(18) 0.082(2) 0.0613(17) -0.0080(16) 0.0111(14) -0.0368(17)
N1 0.0353(9) 0.0384(10) 0.0364(9) -0.0009(7) 0.0019(7) -0.0019(7)
N2 0.0417(10) 0.0476(11) 0.0399(10) -0.0078(8) 0.0011(8) -0.0034(8)
N3 0.0638(15) 0.0811(17) 0.0497(12) -0.0280(12) 0.0113(10) -0.0089(12)
C9 0.0459(13) 0.0436(13) 0.0391(11) -0.0043(9) 0.0004(9) 0.0041(10)
C10 0.0382(11) 0.0389(12) 0.0384(11) 0.0026(9) 0.0093(8) -0.0035(9)
C13 0.0724(19) 0.0398(14) 0.0689(17) 0.0101(13) 0.0263(15) 0.0045(13)
C11 0.0402(12) 0.0493(14) 0.0418(12) 0.0052(10) 0.0077(9) -0.0005(10)
C14 0.0619(18) 0.0449(15) 0.081(2) -0.0035(13) 0.0174(16) -0.0131(12)
C12 0.0570(16) 0.0529(16) 0.0548(15) 0.0150(12) 0.0125(12) 0.0103(12)
C15 0.0451(14) 0.0457(14) 0.0671(17) 0.0009(12) 0.0021(12) -0.0058(11)
C16 0.0375(12) 0.0445(13) 0.0540(14) -0.0073(11) 0.0128(10) -0.0047(10)
C22 0.0368(11) 0.0541(14) 0.0396(11) 0.0059(10) 0.0029(9) -0.0056(10)
C24 0.067(2) 0.103(3) 0.085(2) 0.054(2) 0.0043(17) -0.0144(19)
C17 0.0531(17) 0.118(3) 0.0486(15) -0.0042(17) 0.0163(13) -0.0122(17)
C25 0.065(2) 0.150(4) 0.0461(17) 0.029(2) 0.0053(15) -0.018(2)
C21 0.0491(16) 0.0644(19) 0.103(3) 0.0240(17) 0.0205(16) 0.0105(13)
C23 0.0635(17) 0.0644(19) 0.0621(18) 0.0212(15) 0.0027(13) -0.0115(14)
C27 0.0512(14) 0.082(2) 0.0379(12) -0.0044(13) 0.0074(10) -0.0041(14)
C18 0.067(2) 0.142(4) 0.068(2) -0.022(2) 0.0348(18) -0.023(2)
C20 0.054(2) 0.080(2) 0.167(5) 0.022(3) 0.034(3) 0.0174(17)
C19 0.070(3) 0.094(3) 0.133(4) -0.017(3) 0.060(3) -0.004(2)
C26 0.0602(18) 0.139(4) 0.0401(15) -0.0032(19) 0.0085(13) -0.009(2)

loop_
_atom_type_symbol
_atom_type_description
_atom_type_scat_dispersion_real
_atom_type_scat_dispersion_imag
_atom_type_scat_source
C C 0.0033 0.0016 'International Tables Vol C Tables 4.2.6.8 and 6.1.1.4'
H H 0.0000 0.0000 'International Tables Vol C Tables 4.2.6.8 and 6.1.1.4'
N N 0.0061 0.0033 'International Tables Vol C Tables 4.2.6.8 and 6.1.1.4'
O O 0.0106 0.0060 'International Tables Vol C Tables 4.2.6.8 and 6.1.1.4'
S S 0.1246 0.1234 'International Tables Vol C Tables 4.2.6.8 and 6.1.1.4'
Ni Ni 0.3393 1.1124 'International Tables Vol C Tables 4.2.6.8 and 6.1.1.4'
P P 0.1023 0.0942 'International Tables Vol C Tables 4.2.6.8 and 6.1.1.4'

loop_
_geom_angle_atom_site_label_1
_geom_angle_atom_site_label_2
_geom_angle_atom_site_label_3
_geom_angle
O1 Ni1 N1 93.60(8)
O1 Ni1 S1 170.73(6)
N1 Ni1 S1 88.66(6)
O1 Ni1 P1 83.54(5)
N1 Ni1 P1 168.22(6)
S1 Ni1 P1 95.99(2)
C10 P1 C16 102.20(11)
C10 P1 C22 107.95(11)
C16 P1 C22 106.22(11)
C10 P1 Ni1 114.70(7)
C16 P1 Ni1 120.53(8)
C22 P1 Ni1 104.55(8)
C9 S1 Ni1 94.22(8)
O1 C1 C6 123.5(2)
O1 C1 C2 116.8(2)
C6 C1 C2 119.6(2)
C1 C6 C5 117.1(2)
C1 C6 C7 123.1(2)
C5 C6 C7 119.8(2)
C3 C2 C1 121.1(3)
C4 C5 C6 122.4(3)
C2 C3 C4 120.2(3)
C5 C4 C3 119.6(3)
C1 O1 Ni1 124.33(15)
N1 C7 C6 121.5(2)
N1 C7 C8 119.8(2)
C6 C7 C8 118.7(2)
C7 N1 N2 114.56(18)
C7 N1 Ni1 126.51(16)
N2 N1 Ni1 118.91(14)
C9 N2 N1 113.00(19)
N2 C9 N3 117.8(2)
N2 C9 S1 124.25(18)
N3 C9 S1 117.92(19)
C11 C10 C15 119.0(2)
C11 C10 P1 119.23(18)
C15 C10 P1 121.65(18)
C14 C13 C12 120.5(3)
C10 C11 C12 120.4(2)
C13 C14 C15 120.1(3)
C13 C12 C11 119.8(3)
C14 C15 C10 120.2(3)
C17 C16 C21 118.7(3)
C17 C16 P1 117.5(2)
C21 C16 P1 123.8(2)
C23 C22 C27 119.6(3)
C23 C22 P1 117.2(2)
C27 C22 P1 122.9(2)
C25 C24 C23 120.3(4)
C16 C17 C18 121.4(3)
C26 C25 C24 120.4(3)
C20 C21 C16 119.7(4)
C22 C23 C24 119.3(3)
C22 C27 C26 119.8(3)
C19 C18 C17 119.6(4)
C21 C20 C19 120.2(4)
C18 C19 C20 120.4(3)
C25 C26 C27 120.6(4)

loop_
_geom_bond_atom_site_label_1
_geom_bond_atom_site_label_2
_geom_bond_distance
Ni1 O1 1.8398(16)
Ni1 N1 1.8961(18)
Ni1 S1 2.1402(6)
Ni1 P1 2.1933(6)
P1 C10 1.811(2)
P1 C16 1.826(2)
P1 C22 1.826(2)
S1 C9 1.750(2)
C1 O1 1.318(3)
C1 C6 1.416(3)
C1 C2 1.407(3)
C6 C5 1.417(3)
C6 C7 1.452(3)
C2 C3 1.378(4)
C5 C4 1.375(4)
C3 C4 1.387(5)
C7 N1 1.314(3)
C7 C8 1.508(3)
N1 N2 1.398(2)
N2 C9 1.289(3)
N3 C9 1.369(3)
C10 C11 1.387(3)
C10 C15 1.399(3)
C13 C14 1.373(4)
C13 C12 1.382(4)
C11 C12 1.388(4)
C14 C15 1.386(4)
C16 C17 1.391(4)
C16 C21 1.393(4)
C22 C23 1.391(4)
C22 C27 1.392(4)
C24 C25 1.373(6)
C24 C23 1.408(4)
C17 C18 1.384(4)
C25 C26 1.364(6)
C21 C20 1.394(5)
C27 C26 1.396(4)
C18 C19 1.366(6)
C20 C19 1.391(7)
